data_2019040
loop_
_publ_author_name
'Golovnev, Nikolay'
'Molokeev, Maxim'

_publ_section_title
;
 Bridging behaviour of the 2-thiobarbiturate anion in its complexes with
 Li^I^ and Na^I^
;
_journal_coeditor_code KU3096
_journal_issue 7
_journal_name_full 'Acta Crystallographica Section C'
_journal_page_first 704
_journal_page_last 708
_journal_paper_doi 10.1107/S0108270113014078
_journal_volume 69
_journal_year 2013
_chemical_formula_iupac '[Li4 (C4 H3 N2 O2 S)4 (H2 O)9] , 2H2 O'
_chemical_formula_moiety 'C16 H30 Li4 N8 O17 S4, 2(H2 O)'
_chemical_formula_sum 'C16 H34 Li4 N8 O19 S4'
_chemical_formula_weight 798.51
_chemical_name_systematic
;\m-Aqua-octaaquabis(\m-2-thiobarbiturato-\k^2^<i>O</i>:<i>O</i>')bis(2-thiobarbiturato-\k<i>O</i>)tetralithium(I)
dihydrate
;
_space_group_IT_number 33
_symmetry_cell_setting orthorhombic
_symmetry_space_group_name_Hall 'P 2c -2n'
_symmetry_space_group_name_H-M 'P n a 21'
_atom_sites_solution_hydrogens geom
_atom_sites_solution_primary direct
_atom_sites_solution_secondary difmap
_audit_creation_method SHELXL97
_cell_angle_alpha 90.00
_cell_angle_beta 90.00
_cell_angle_gamma 90.00
_cell_formula_units_Z 4
_cell_length_a 18.1669(16)
_cell_length_b 7.2059(6)
_cell_length_c 26.435(2)
_cell_measurement_reflns_used 9969
_cell_measurement_temperature 296(2)
_cell_measurement_theta_max 29.04
_cell_measurement_theta_min 2.24
_cell_volume 3460.6(5)
_computing_cell_refinement 'APEX2 (Bruker, 2008)'
_computing_data_collection 'APEX2 (Bruker, 2008)'
_computing_data_reduction 'SAINT (Bruker, 2008)'
_computing_molecular_graphics 'DIAMOND (Brandenburg, 2005)'
_computing_publication_material 'publCIF (Westrip, 2010)'
_computing_structure_refinement 'SHELXL97 (Sheldrick, 2008)'
_computing_structure_solution 'SHELXS97 (Sheldrick, 2008)'
_diffrn_ambient_temperature 296(2)
_diffrn_measured_fraction_theta_full 1.000
_diffrn_measured_fraction_theta_max 0.962
_diffrn_measurement_device_type 'Bruker APEXII CCD area-detector'
_diffrn_measurement_method '\f and \w scans'
_diffrn_radiation_monochromator graphite
_diffrn_radiation_source 'fine-focus sealed tube'
_diffrn_radiation_type MoK\a
_diffrn_radiation_wavelength 0.71073
_diffrn_reflns_av_R_equivalents 0.0374
_diffrn_reflns_av_sigmaI/netI 0.0367
_diffrn_reflns_limit_h_max 24
_diffrn_reflns_limit_h_min -25
_diffrn_reflns_limit_k_max 9
_diffrn_reflns_limit_k_min -9
_diffrn_reflns_limit_l_max 35
_diffrn_reflns_limit_l_min -36
_diffrn_reflns_number 31550
_diffrn_reflns_theta_full 25.00
_diffrn_reflns_theta_max 29.71
_diffrn_reflns_theta_min 2.24
_exptl_absorpt_coefficient_mu 0.360
_exptl_absorpt_correction_T_max 0.7459
_exptl_absorpt_correction_T_min 0.6281
_exptl_absorpt_correction_type multi-scan
_exptl_absorpt_process_details '(SADABS; Bruker, 2004)'
_exptl_crystal_colour colourless
_exptl_crystal_density_diffrn 1.532
_exptl_crystal_density_method 'not measured'
_exptl_crystal_description needle
_exptl_crystal_F_000 1656
_exptl_crystal_size_max 0.5
_exptl_crystal_size_mid 0.1
_exptl_crystal_size_min 0.05
_refine_diff_density_max 1.119
_refine_diff_density_min -0.417
_refine_ls_abs_structure_details 'Flack (1983), with 4988 Friedel pairs'
_refine_ls_abs_structure_Flack 0.05(6)
_refine_ls_extinction_method none
_refine_ls_goodness_of_fit_ref 1.029
_refine_ls_hydrogen_treatment mixed
_refine_ls_matrix_type full
_refine_ls_number_parameters 526
_refine_ls_number_reflns 9173
_refine_ls_number_restraints 38
_refine_ls_restrained_S_all 1.032
_refine_ls_R_factor_all 0.0664
_refine_ls_R_factor_gt 0.0529
_refine_ls_shift/su_max 0.002
_refine_ls_shift/su_mean 0.000
_refine_ls_structure_factor_coef Fsqd
_refine_ls_weighting_details 'calc w = 1/[\s^2^(Fo^2^)+(0.0909P)^2^+0.7869P] where P=(Fo^2^+2Fc^2^)/3'
_refine_ls_weighting_scheme calc
_refine_ls_wR_factor_gt 0.1356
_refine_ls_wR_factor_ref 0.1462
_reflns_number_gt 7512
_reflns_number_total 9173
_reflns_threshold_expression I>2\s(I)
_cod_data_source_file ku3096.cif
_cod_data_source_block I
_cod_database_code 2019040
_cod_database_fobs_code 2019040

loop_
_symmetry_equiv_pos_as_xyz
'x, y, z'
'-x, -y, z+1/2'
'x+1/2, -y+1/2, z'
'-x+1/2, y+1/2, z+1/2'

loop_
_atom_site_type_symbol
_atom_site_label
_atom_site_fract_x
_atom_site_fract_y
_atom_site_fract_z
_atom_site_U_iso_or_equiv
_atom_site_adp_type
_atom_site_calc_flag
_atom_site_refinement_flags
_atom_site_occupancy
_atom_site_symmetry_multiplicity
S S1 -0.32975(4) 0.44593(15) 0.93058(3) 0.0460(2) Uani d . 1 1
O O1A -0.12710(12) 0.3412(4) 1.05048(8) 0.0473(6) Uani d . 1 1
O O2A -0.07137(11) 0.4253(3) 0.87691(9) 0.0380(5) Uani d . 1 1
N N1A -0.18758(13) 0.4289(4) 0.90675(10) 0.0319(5) Uani d . 1 1
H H1A -0.2022 0.4481 0.8763 0.038 Uiso calc R 1 1
N N3A -0.21451(13) 0.3896(4) 0.99082(9) 0.0314(5) Uani d . 1 1
H H3A -0.2464 0.3845 1.0148 0.038 Uiso calc R 1 1
C C2A -0.23944(15) 0.4194(4) 0.94365(11) 0.0297(6) Uani d . 1 1
C C4A -0.14014(16) 0.3663(5) 1.00368(11) 0.0336(6) Uani d . 1 1
C C5A -0.08962(15) 0.3764(5) 0.96457(11) 0.0345(6) Uani d . 1 1
H H5A -0.0398 0.3606 0.9716 0.041 Uiso calc R 1 1
C C6A -0.11185(15) 0.4097(4) 0.91498(11) 0.0295(6) Uani d . 1 1
S S2 0.49863(4) 0.55297(14) 0.86972(3) 0.0448(2) Uani d . 1 1
O O1B 0.36100(13) 0.6751(5) 1.02641(9) 0.0566(7) Uani d D 1 1
O O2B 0.23001(11) 0.5247(4) 0.87771(9) 0.0401(5) Uani d . 1 1
N N1B 0.35362(13) 0.5480(4) 0.88002(10) 0.0341(6) Uani d . 1 1
H H1B 0.3534 0.5227 0.8482 0.041 Uiso calc R 1 1
N N3B 0.41753(13) 0.6201(4) 0.95187(10) 0.0334(5) Uani d . 1 1
H H3B 0.4588 0.6412 0.9668 0.040 Uiso calc R 1 1
C C2B 0.41924(15) 0.5754(4) 0.90225(11) 0.0294(6) Uani d . 1 1
C C4B 0.35339(17) 0.6342(5) 0.98044(12) 0.0358(6) Uani d . 1 1
C C5B 0.28675(16) 0.6015(5) 0.95577(11) 0.0347(6) Uani d . 1 1
H H5B 0.2428 0.6092 0.9736 0.042 Uiso calc R 1 1
C C6B 0.28583(15) 0.5575(4) 0.90452(12) 0.0305(6) Uani d . 1 1
S S3 0.57893(4) 0.43620(13) 0.72718(3) 0.0408(2) Uani d . 1 1
O O1C 0.37188(11) 0.2871(4) 0.61372(8) 0.0405(5) Uani d . 1 1
O O2C 0.32159(11) 0.4328(3) 0.78450(9) 0.0401(5) Uani d . 1 1
N N1C 0.43759(13) 0.4275(4) 0.75270(9) 0.0306(5) Uani d . 1 1
H H1C 0.4532 0.4560 0.7824 0.037 Uiso calc R 1 1
N N3C 0.46209(13) 0.3618(4) 0.66988(9) 0.0332(5) Uani d . 1 1
H H3C 0.4933 0.3493 0.6457 0.040 Uiso calc R 1 1
C C2C 0.48802(15) 0.4072(4) 0.71578(10) 0.0278(5) Uani d . 1 1
C C4C 0.38743(14) 0.3331(4) 0.65870(11) 0.0315(6) Uani d . 1 1
C C5C 0.33775(16) 0.3561(5) 0.69784(11) 0.0332(6) Uani d . 1 1
H H5C 0.2878 0.3382 0.6918 0.040 Uiso calc R 1 1
C C6C 0.36125(15) 0.4055(4) 0.74614(11) 0.0282(5) Uani d . 1 1
S S4 -0.24740(4) 0.54046(15) 0.78840(3) 0.0472(2) Uani d . 1 1
O O1D -0.10559(13) 0.6778(5) 0.63364(10) 0.0557(8) Uani d . 1 1
O O2D 0.02093(11) 0.5294(3) 0.78496(8) 0.0378(5) Uani d . 1 1
N N1D -0.10247(13) 0.5468(4) 0.78017(10) 0.0336(6) Uani d . 1 1
H H1D -0.1031 0.5188 0.8118 0.040 Uiso calc R 1 1
N N3D -0.16421(14) 0.6223(4) 0.70818(10) 0.0360(6) Uani d . 1 1
H H3D -0.2051 0.6462 0.6931 0.043 Uiso calc R 1 1
C C2D -0.16756(16) 0.5720(4) 0.75731(11) 0.0320(6) Uani d . 1 1
C C4D -0.09904(17) 0.6389(4) 0.67961(12) 0.0335(6) Uani d . 1 1
C C5D -0.03335(15) 0.6116(4) 0.70584(12) 0.0333(6) Uani d . 1 1
H H5D 0.0112 0.6265 0.6890 0.040 Uiso calc R 1 1
C C6D -0.03340(15) 0.5623(4) 0.75687(11) 0.0277(6) Uani d . 1 1
O O1 0.08980(13) 0.5727(4) 0.90701(10) 0.0423(6) Uani d D 1 1
H H11 0.1376(15) 0.586(6) 0.9027(17) 0.051 Uiso d D 1 1
H H12 0.071(2) 0.684(4) 0.9062(15) 0.051 Uiso d D 1 1
O O2 0.16179(14) 0.5818(4) 0.75851(10) 0.0453(6) Uani d D 1 1
H H21 0.1167(16) 0.588(6) 0.7681(17) 0.054 Uiso d D 1 1
H H22 0.175(2) 0.694(4) 0.7663(16) 0.054 Uiso d D 1 1
O O3 -0.29199(13) 0.3821(4) 1.08541(9) 0.0460(6) Uani d D 1 1
H H31 -0.321(2) 0.292(5) 1.1011(15) 0.055 Uiso d D 1 1
H H32 -0.317(2) 0.485(4) 1.0900(17) 0.055 Uiso d D 1 1
O O4 0.12485(15) 0.2775(3) 0.83031(10) 0.0348(4) Uani d D 1 1
H H41 0.1060(19) 0.209(5) 0.8041(12) 0.042 Uiso d D 1 1
H H42 0.128(2) 0.193(5) 0.8536(13) 0.042 Uiso d D 1 1
O O5 0.44684(14) 0.3967(4) 0.51176(9) 0.0477(6) Uani d D 1 1
H H51 0.414(2) 0.459(5) 0.4903(14) 0.057 Uiso d D 1 1
H H52 0.450(2) 0.484(5) 0.5362(13) 0.057 Uiso d D 1 1
O O6 0.39648(18) -0.0065(5) 0.51317(12) 0.0603(7) Uani d D 1 1
H H61 0.409(3) 0.013(6) 0.4814(11) 0.072 Uiso d D 1 1
H H62 0.412(2) -0.119(5) 0.5227(16) 0.072 Uiso d D 1 1
O O7 0.53252(12) 0.1768(4) 0.58381(10) 0.0455(6) Uani d D 1 1
H H71 0.5580(17) 0.253(4) 0.5647(14) 0.055 Uiso d D 1 1
H H72 0.555(2) 0.080(4) 0.5941(15) 0.055 Uiso d D 1 1
O O8 -0.19522(16) 0.1320(5) 1.15046(11) 0.0628(8) Uani d D 1 1
H H81 -0.204(3) 0.041(3) 1.1268(11) 0.075 Uiso d D 1 1
H H82 -0.1514(13) 0.092(6) 1.1636(16) 0.075 Uiso d D 1 1
O O9 0.2722(2) 0.6782(8) 1.10410(13) 0.0980(14) Uani d D 1 1
H H91 0.2223(8) 0.680(8) 1.097(2) 0.118 Uiso d D 1 1
H H92 0.294(2) 0.697(5) 1.0722(10) 0.118 Uiso d D 1 1
O O10 -0.14991(19) 0.5288(5) 1.15617(14) 0.0697(9) Uani d D 1 1
H H101 -0.149(3) 0.527(6) 1.1906(4) 0.084 Uiso d D 1 1
H H102 -0.184(2) 0.617(5) 1.1487(16) 0.084 Uiso d D 1 1
O O11 -0.0041(2) 0.8412(7) 0.57324(18) 0.1108(18) Uani d D 1 1
H H111 -0.023(3) 0.777(9) 0.6000(19) 0.133 Uiso d D 1 1
H H112 0.038(2) 0.783(8) 0.565(2) 0.133 Uiso d D 1 1
Li Li1 0.2175(3) 0.4343(9) 0.8083(2) 0.0415(13) Uani d . 1 1
Li Li2 0.0329(3) 0.4320(9) 0.8551(2) 0.0433(13) Uani d . 1 1
Li Li3 0.4323(3) 0.1872(12) 0.5582(2) 0.0563(17) Uani d . 1 1
Li Li4 -0.1885(3) 0.3472(11) 1.1095(2) 0.0532(16) Uani d . 1 1

loop_
_atom_site_aniso_label
_atom_site_aniso_U_11
_atom_site_aniso_U_22
_atom_site_aniso_U_33
_atom_site_aniso_U_12
_atom_site_aniso_U_13
_atom_site_aniso_U_23
S1 0.0190(3) 0.0832(6) 0.0357(4) 0.0056(3) -0.0016(3) -0.0170(4)
O1A 0.0290(11) 0.0831(18) 0.0298(11) 0.0125(11) 0.0029(9) 0.0164(11)
O2A 0.0210(10) 0.0623(14) 0.0307(11) 0.0014(9) 0.0056(8) 0.0039(10)
N1A 0.0214(11) 0.0495(15) 0.0248(12) 0.0015(10) -0.0005(9) -0.0023(10)
N3A 0.0198(10) 0.0501(14) 0.0243(11) -0.0006(9) 0.0032(9) 0.0000(10)
C2A 0.0227(13) 0.0387(15) 0.0279(14) 0.0008(10) 0.0005(10) -0.0052(11)
C4A 0.0219(12) 0.0503(17) 0.0284(14) 0.0040(11) 0.0001(10) 0.0054(12)
C5A 0.0195(12) 0.0538(18) 0.0300(14) 0.0051(12) 0.0013(11) 0.0067(13)
C6A 0.0193(12) 0.0373(15) 0.0318(14) -0.0001(10) 0.0023(10) -0.0023(11)
S2 0.0194(3) 0.0754(6) 0.0396(4) -0.0053(3) 0.0028(3) -0.0126(4)
O1B 0.0340(12) 0.109(2) 0.0264(12) -0.0122(13) -0.0011(9) -0.0115(14)
O2B 0.0209(9) 0.0663(15) 0.0330(11) -0.0044(9) -0.0033(8) -0.0078(10)
N1B 0.0192(11) 0.0565(16) 0.0266(12) -0.0008(10) -0.0017(9) -0.0046(11)
N3B 0.0212(11) 0.0474(14) 0.0315(13) -0.0021(10) -0.0029(10) -0.0058(11)
C2B 0.0204(12) 0.0378(15) 0.0302(14) -0.0012(10) -0.0008(11) -0.0021(11)
C4B 0.0260(13) 0.0509(18) 0.0305(15) -0.0012(12) -0.0014(11) -0.0045(13)
C5B 0.0219(13) 0.0538(19) 0.0285(14) -0.0025(12) 0.0020(11) -0.0052(13)
C6B 0.0194(12) 0.0399(15) 0.0324(14) -0.0013(10) -0.0033(11) 0.0004(11)
S3 0.0191(3) 0.0698(5) 0.0335(4) -0.0054(3) -0.0020(3) 0.0111(4)
O1C 0.0259(10) 0.0700(15) 0.0257(10) 0.0028(10) -0.0011(8) -0.0076(10)
O2C 0.0235(10) 0.0671(15) 0.0296(11) -0.0033(9) 0.0020(8) -0.0116(10)
N1C 0.0201(11) 0.0488(14) 0.0228(11) -0.0030(9) -0.0021(9) -0.0001(10)
N3C 0.0229(11) 0.0510(15) 0.0257(11) 0.0007(10) 0.0012(9) 0.0014(10)
C2C 0.0187(11) 0.0373(14) 0.0273(13) -0.0020(10) -0.0004(10) 0.0067(10)
C4C 0.0227(12) 0.0407(16) 0.0309(14) 0.0024(11) -0.0022(11) -0.0001(11)
C5C 0.0204(12) 0.0490(17) 0.0301(14) -0.0015(11) -0.0018(10) -0.0060(12)
C6C 0.0197(12) 0.0386(15) 0.0263(12) -0.0006(10) 0.0002(10) -0.0014(11)
S4 0.0189(3) 0.0792(6) 0.0436(5) 0.0043(3) 0.0035(3) 0.0183(4)
O1D 0.0329(12) 0.096(2) 0.0377(13) 0.0021(13) -0.0029(10) 0.0297(15)
O2D 0.0175(9) 0.0670(14) 0.0288(10) 0.0026(9) -0.0009(8) 0.0042(10)
N1D 0.0203(11) 0.0519(15) 0.0287(13) 0.0038(9) -0.0013(9) 0.0052(11)
N3D 0.0200(11) 0.0519(15) 0.0361(13) 0.0012(10) -0.0066(10) 0.0122(11)
C2D 0.0208(13) 0.0421(15) 0.0330(16) 0.0031(11) 0.0012(11) 0.0047(12)
C4D 0.0272(13) 0.0420(16) 0.0315(15) 0.0013(11) 0.0017(11) 0.0090(12)
C5D 0.0201(12) 0.0463(17) 0.0333(15) 0.0001(11) 0.0026(11) 0.0024(13)
C6D 0.0184(12) 0.0359(14) 0.0286(14) 0.0014(10) 0.0008(10) -0.0010(10)
O1 0.0271(11) 0.0612(16) 0.0385(13) 0.0068(10) 0.0003(9) -0.0095(11)
O2 0.0265(11) 0.0647(16) 0.0447(15) -0.0076(11) 0.0036(10) 0.0116(11)
O3 0.0359(12) 0.0667(16) 0.0354(12) 0.0076(11) 0.0090(10) 0.0116(11)
O4 0.0311(8) 0.0478(11) 0.0255(8) -0.0013(11) -0.0064(6) 0.0002(10)
O5 0.0364(13) 0.0755(18) 0.0312(12) 0.0118(12) -0.0012(10) 0.0028(11)
O6 0.0624(18) 0.0688(18) 0.0496(16) -0.0036(15) -0.0056(14) -0.0053(14)
O7 0.0293(10) 0.0604(15) 0.0467(13) 0.0074(10) 0.0020(10) 0.0088(12)
O8 0.0480(15) 0.090(2) 0.0505(17) 0.0045(15) -0.0043(13) 0.0252(15)
O9 0.0595(19) 0.182(4) 0.0524(18) 0.010(3) 0.0085(16) -0.003(2)
O10 0.0504(17) 0.095(2) 0.064(2) -0.0057(16) 0.0016(15) 0.0105(18)
O11 0.082(2) 0.128(3) 0.122(3) 0.063(2) 0.070(2) 0.072(3)
Li1 0.024(2) 0.077(4) 0.023(2) -0.008(2) 0.000(2) -0.001(2)
Li2 0.020(2) 0.077(4) 0.033(3) 0.003(2) 0.001(2) -0.004(2)
Li3 0.038(3) 0.092(5) 0.039(3) 0.019(3) -0.007(2) -0.021(3)
Li4 0.036(3) 0.089(5) 0.035(3) -0.006(3) 0.006(2) 0.023(3)

loop_
_atom_type_symbol
_atom_type_description
_atom_type_scat_dispersion_real
_atom_type_scat_dispersion_imag
_atom_type_scat_source
C C 0.0033 0.0016 'International Tables Vol C Tables 4.2.6.8 and 6.1.1.4'
Li Li -0.0003 0.0001 'International Tables Vol C Tables 4.2.6.8 and 6.1.1.4'
N N 0.0061 0.0033 'International Tables Vol C Tables 4.2.6.8 and 6.1.1.4'
O O 0.0106 0.0060 'International Tables Vol C Tables 4.2.6.8 and 6.1.1.4'
S S 0.1246 0.1234 'International Tables Vol C Tables 4.2.6.8 and 6.1.1.4'
H H 0.0000 0.0000 'International Tables Vol C Tables 4.2.6.8 and 6.1.1.4'

loop_
_geom_angle_atom_site_label_1
_geom_angle_atom_site_label_2
_geom_angle_atom_site_label_3
_geom_angle
C4A O1A Li4 132.8(3)
C6A O2A Li2 143.0(3)
C2A N1A C6A 124.4(3)
C2A N1A H1A 117.8
C6A N1A H1A 117.8
C2A N3A C4A 124.6(2)
C2A N3A H3A 117.7
C4A N3A H3A 117.7
N3A C2A N1A 116.2(2)
N3A C2A S1 122.4(2)
N1A C2A S1 121.4(2)
O1A C4A C5A 127.6(3)
O1A C4A N3A 115.6(3)
C5A C4A N3A 116.8(3)
C4A C5A C6A 121.3(3)
C4A C5A H5A 119.3
C6A C5A H5A 119.3
O2A C6A C5A 127.0(3)
O2A C6A N1A 116.3(3)
C5A C6A N1A 116.6(3)
C6B O2B Li1 133.0(3)
C2B N1B C6B 125.0(3)
C2B N1B H1B 117.5
C6B N1B H1B 117.5
C2B N3B C4B 124.3(3)
C2B N3B H3B 117.9
C4B N3B H3B 117.9
N1B C2B N3B 116.0(3)
N1B C2B S2 121.4(2)
N3B C2B S2 122.5(2)
O1B C4B N3B 116.7(3)
O1B C4B C5B 125.9(3)
N3B C4B C5B 117.4(3)
C6B C5B C4B 120.3(3)
C6B C5B H5B 119.9
C4B C5B H5B 119.9
O2B C6B C5B 126.9(3)
O2B C6B N1B 116.2(3)
C5B C6B N1B 116.9(3)
C4C O1C Li3 132.2(3)
C6C O2C Li1 143.0(3)
C2C N1C C6C 124.7(2)
C2C N1C H1C 117.7
C6C N1C H1C 117.7
C2C N3C C4C 124.4(2)
C2C N3C H3C 117.8
C4C N3C H3C 117.8
N3C C2C N1C 116.3(2)
N3C C2C S3 122.3(2)
N1C C2C S3 121.4(2)
O1C C4C C5C 126.0(3)
O1C C4C N3C 116.9(2)
C5C C4C N3C 117.1(3)
C4C C5C C6C 121.1(3)
C4C C5C H5C 119.5
C6C C5C H5C 119.5
O2C C6C C5C 127.1(3)
O2C C6C N1C 116.6(3)
C5C C6C N1C 116.4(2)
C6D O2D Li2 134.5(2)
C2D N1D C6D 125.5(3)
C2D N1D H1D 117.2
C6D N1D H1D 117.2
C2D N3D C4D 125.2(3)
C2D N3D H3D 117.4
C4D N3D H3D 117.4
N1D C2D N3D 115.5(3)
N1D C2D S4 121.5(2)
N3D C2D S4 123.0(2)
O1D C4D C5D 126.5(3)
O1D C4D N3D 117.3(3)
C5D C4D N3D 116.1(3)
C4D C5D C6D 121.1(3)
C4D C5D H5D 119.5
C6D C5D H5D 119.5
O2D C6D C5D 128.2(3)
O2D C6D N1D 115.3(3)
C5D C6D N1D 116.5(2)
Li2 O1 H11 118(3)
Li2 O1 H12 104(3)
H11 O1 H12 107(4)
Li1 O2 H21 109(3)
Li1 O2 H22 102(3)
H21 O2 H22 98(4)
Li4 O3 H31 108(3)
Li4 O3 H32 123(3)
H31 O3 H32 104(4)
Li1 O4 Li2 115.8(2)
Li1 O4 H41 112(2)
Li2 O4 H41 103(2)
Li1 O4 H42 121(3)
Li2 O4 H42 102(3)
H41 O4 H42 101(3)
Li3 O5 H51 131(3)
Li3 O5 H52 96(3)
H51 O5 H52 98(3)
Li3 O6 H61 112(3)
Li3 O6 H62 112(3)
H61 O6 H62 109(3)
Li3 O7 H71 106(2)
Li3 O7 H72 126(3)
H71 O7 H72 116(3)
Li4 O8 H81 102(2)
Li4 O8 H82 115(3)
H81 O8 H82 101(5)
H91 O9 H92 104(4)
Li4 O10 H101 129(3)
Li4 O10 H102 95(3)
H101 O10 H102 104(3)
H111 O11 H112 106(3)
O2B Li1 O2 120.3(3)
O2B Li1 O2C 100.8(3)
O2 Li1 O2C 106.2(3)
O2B Li1 O4 90.7(2)
O2 Li1 O4 93.6(2)
O2C Li1 O4 147.3(4)
O2B Li1 H22 102.6(9)
O2 Li1 H22 21.7(8)
O2C Li1 H22 99.7(11)
O4 Li1 H22 107.5(10)
O2A Li2 O2D 100.1(3)
O2A Li2 O1 108.0(3)
O2D Li2 O1 121.1(3)
O2A Li2 O4 146.5(4)
O2D Li2 O4 89.0(2)
O1 Li2 O4 94.1(2)
O7 Li3 O6 119.9(4)
O7 Li3 O5 97.0(4)
O6 Li3 O5 102.4(3)
O7 Li3 O1C 106.1(3)
O6 Li3 O1C 122.1(4)
O5 Li3 O1C 105.1(4)
O7 Li3 H52 89.4(11)
O6 Li3 H52 125.1(8)
O5 Li3 H52 23.7(8)
O1C Li3 H52 85.8(10)
O7 Li3 H71 21.2(7)
O6 Li3 H71 121.1(10)
O5 Li3 H71 76.0(7)
O1C Li3 H71 114.5(10)
H52 Li3 H71 71.5(13)
O8 Li4 O1A 118.9(4)
O8 Li4 O10 102.3(3)
O1A Li4 O10 108.9(3)
O8 Li4 O3 103.0(3)
O1A Li4 O3 106.9(3)
O10 Li4 O3 117.4(4)
O8 Li4 H81 23.4(6)
O1A Li4 H81 102.4(10)
O10 Li4 H81 125.1(8)
O3 Li4 H81 94.0(14)
O8 Li4 H102 117.2(10)
O1A Li4 H102 112.2(12)
O10 Li4 H102 24.1(7)
O3 Li4 H102 94.4(9)
H81 Li4 H102 140.1(12)

loop_
_geom_bond_atom_site_label_1
_geom_bond_atom_site_label_2
_geom_bond_distance
_geom_bond_publ_flag
Li1 O2B 1.959(6) y
Li1 O2 1.972(6) y
Li1 O2C 1.993(6) y
Li1 O4 2.109(6) y
Li2 O2A 1.980(6) y
Li2 O1 1.995(6) y
Li2 O2D 1.995(7) y
Li2 O4 2.112(6) y
Li3 O7 1.944(6) y
Li3 O6 1.947(8) y
Li3 O5 1.964(9) y
Li3 O1C 1.969(6) y
Li4 O8 1.895(7) y
Li4 O1A 1.919(6) y
Li4 O10 1.930(9) y
Li4 O3 2.001(7) y
S1 C2A 1.688(3) ?
O1A C4A 1.273(4) ?
O2A C6A 1.251(4) ?
N1A C2A 1.358(4) ?
N1A C6A 1.400(4) ?
N1A H1A 0.8600 ?
N3A C2A 1.344(4) ?
N3A C4A 1.403(4) ?
N3A H3A 0.8600 ?
C4A C5A 1.384(4) ?
C5A C6A 1.393(4) ?
C5A H5A 0.9300 ?
S2 C2B 1.687(3) ?
O1B C4B 1.258(4) ?
O2B C6B 1.260(4) ?
N1B C2B 1.344(4) ?
N1B C6B 1.393(4) ?
N1B H1B 0.8600 ?
N3B C2B 1.351(4) ?
N3B C4B 1.392(4) ?
N3B H3B 0.8600 ?
C4B C5B 1.395(4) ?
C5B C6B 1.391(4) ?
C5B H5B 0.9300 ?
S3 C2C 1.692(3) ?
O1C C4C 1.266(4) ?
O2C C6C 1.259(4) ?
N1C C2C 1.347(4) ?
N1C C6C 1.407(3) ?
N1C H1C 0.8600 ?
N3C C2C 1.342(4) ?
N3C C4C 1.403(4) ?
N3C H3C 0.8600 ?
C4C C5C 1.383(4) ?
C5C C6C 1.393(4) ?
C5C H5C 0.9300 ?
S4 C2D 1.682(3) ?
O1D C4D 1.253(4) ?
O2D C6D 1.258(3) ?
N1D C2D 1.340(4) ?
N1D C6D 1.402(4) ?
N1D H1D 0.8600 ?
N3D C2D 1.350(4) ?
N3D C4D 1.409(4) ?
N3D H3D 0.8600 ?
C4D C5D 1.394(4) ?
C5D C6D 1.395(4) ?
C5D H5D 0.9300 ?
O1 H11 0.88(3) ?
O1 H12 0.87(3) ?
O2 H21 0.86(3) ?
O2 H22 0.87(3) ?
O3 H31 0.94(3) ?
O3 H32 0.88(3) ?
O4 H41 0.92(2) ?
O4 H42 0.87(2) ?
O5 H51 0.93(2) ?
O5 H52 0.90(2) ?
O6 H61 0.88(3) ?
O6 H62 0.89(2) ?
O7 H71 0.878(19) ?
O7 H72 0.85(2) ?
O8 H81 0.922(9) ?
O8 H82 0.913(10) ?
O9 H91 0.923(10) ?
O9 H92 0.940(8) ?
O10 H101 0.910(10) ?
O10 H102 0.904(10) ?
O11 H111 0.91(3) ?
O11 H112 0.901(10) ?

loop_
_geom_hbond_atom_site_label_D
_geom_hbond_atom_site_label_H
_geom_hbond_atom_site_label_A
_geom_hbond_site_symmetry_A
_geom_hbond_distance_DH
_geom_hbond_distance_HA
_geom_hbond_distance_DA
_geom_hbond_angle_DHA
N1A H1A S4 1_555 0.86 2.552 3.408(3) 174.01
N3A H3A O3 1_555 0.86 2.042 2.870(4) 161.45
N1B H1B O2C 1_555 0.86 1.896 2.721(4) 160.40
N3B H3B O5 2_665 0.86 2.105 2.931(4) 161.02
N1C H1C S2 1_555 0.86 2.548 3.408(3) 177.88
N3C H3C O7 1_555 0.86 2.174 2.931(4) 146.65
N1D H1D O2A 1_555 0.86 1.937 2.762(4) 160.33
N3D H3D O8 4_454 0.86 2.136 2.976(4) 165.27
O1 H11 O2B 1_555 0.881(14) 1.857(2) 2.685(3) 156(5)
O1 H12 S2 3_465 0.87(3) 2.50(3) 3.315(3) 156(4)
O2 H21 O2D 1_555 0.86(2) 1.85(2) 2.680(3) 164(5)
O2 H22 S4 3_565 0.87(3) 2.44(3) 3.280(3) 161(3)
O3 H31 O1D 4_445 0.94(3) 1.78(3) 2.693(4) 163(3)
O3 H32 O1C 2_565 0.88(3) 2.02(3) 2.890(4) 170(4)
O4 H41 S3 3_455 0.92(4) 2.34(3) 3.240(3) 168(3)
O4 H42 S1 3_555 0.87(4) 2.39(3) 3.209(3) 157(3)
O5 H51 S1 2_564 0.93(4) 2.31(4) 3.227(3) 169(3)
O5 H52 O11 3_565 0.90(3) 1.80(4) 2.646(5) 155(5)
O6 H61 O1 4_544 0.88(2) 2.013(19) 2.875(4) 165(4)
O7 H71 O1B 2_664 0.88(2) 1.86(3) 2.680(4) 155(4)
O8 H81 O9 3_455 0.92(3) 1.74(3) 2.617(6) 158(4)
O8 H82 S3 4_545 0.91(3) 2.41(3) 3.251(4) 152(4)
O9 H91 O1C 4_555 0.92(3) 1.93(3) 2.744(4) 147(4)
O9 H92 O1B 1_555 0.94(3) 1.72(3) 2.611(4) 156(4)
O10 H101 O2 2_565 0.91(3) 1.97(3) 2.829(4) 156(4)
O10 H102 O9 3_465 0.90(3) 2.05(3) 2.890(4) 154(4)
O11 H111 O1D 1_555 0.91(3) 1.88(3) 2.708(6) 149(4)
O11 H112 O1A 2_564 0.90(3) 1.89(3) 2.788(6) 177(4)

loop_
_geom_torsion_atom_site_label_1
_geom_torsion_atom_site_label_2
_geom_torsion_atom_site_label_3
_geom_torsion_atom_site_label_4
_geom_torsion
C4A N3A C2A N1A -0.8(4)
C4A N3A C2A S1 179.8(2)
C6A N1A C2A N3A 0.1(4)
C6A N1A C2A S1 179.5(2)
Li4 O1A C4A C5A 173.0(4)
Li4 O1A C4A N3A -5.7(6)
C2A N3A C4A O1A 179.3(3)
C2A N3A C4A C5A 0.5(5)
O1A C4A C5A C6A -178.2(4)
N3A C4A C5A C6A 0.5(5)
Li2 O2A C6A C5A -4.0(7)
Li2 O2A C6A N1A 175.6(4)
C4A C5A C6A O2A 178.5(3)
C4A C5A C6A N1A -1.1(5)
C2A N1A C6A O2A -178.8(3)
C2A N1A C6A C5A 0.8(5)
C6B N1B C2B N3B -1.8(5)
C6B N1B C2B S2 177.7(2)
C4B N3B C2B N1B 1.6(5)
C4B N3B C2B S2 -177.9(2)
C2B N3B C4B O1B 179.2(3)
C2B N3B C4B C5B -0.6(5)
O1B C4B C5B C6B 179.9(4)
N3B C4B C5B C6B -0.3(5)
Li1 O2B C6B C5B -171.9(4)
Li1 O2B C6B N1B 7.9(5)
C4B C5B C6B O2B 179.9(3)
C4B C5B C6B N1B 0.1(5)
C2B N1B C6B O2B -178.8(3)
C2B N1B C6B C5B 1.0(5)
C4C N3C C2C N1C -0.7(4)
C4C N3C C2C S3 178.9(2)
C6C N1C C2C N3C -0.4(4)
C6C N1C C2C S3 -179.9(2)
Li3 O1C C4C C5C -162.1(4)
Li3 O1C C4C N3C 17.3(6)
C2C N3C C4C O1C -178.6(3)
C2C N3C C4C C5C 0.8(4)
O1C C4C C5C C6C 179.4(3)
N3C C4C C5C C6C 0.0(5)
Li1 O2C C6C C5C -0.3(7)
Li1 O2C C6C N1C 179.6(4)
C4C C5C C6C O2C 179.0(3)
C4C C5C C6C N1C -0.9(5)
C2C N1C C6C O2C -178.8(3)
C2C N1C C6C C5C 1.2(4)
C6D N1D C2D N3D -2.3(5)
C6D N1D C2D S4 177.2(2)
C4D N3D C2D N1D 3.8(5)
C4D N3D C2D S4 -175.7(2)
C2D N3D C4D O1D 176.4(3)
C2D N3D C4D C5D -4.1(5)
O1D C4D C5D C6D -177.7(4)
N3D C4D C5D C6D 2.8(5)
Li2 O2D C6D C5D -172.0(4)
Li2 O2D C6D N1D 7.8(5)
C4D C5D C6D O2D 178.3(3)
C4D C5D C6D N1D -1.6(4)
C2D N1D C6D O2D -178.6(3)
C2D N1D C6D C5D 1.3(5)
C6B O2B Li1 O2 -122.9(4)
C6B O2B Li1 O2C -6.8(5)
C6B O2B Li1 O4 142.5(3)
C6C O2C Li1 O2B -174.8(4)
C6C O2C Li1 O2 -48.6(6)
C6C O2C Li1 O4 76.4(8)
Li2 O4 Li1 O2B 65.1(3)
Li2 O4 Li1 O2 -55.4(3)
Li2 O4 Li1 O2C 176.6(4)
C6A O2A Li2 O2D -166.0(4)
C6A O2A Li2 O1 -38.5(6)
C6A O2A Li2 O4 90.2(7)
C6D O2D Li2 O2A -7.3(5)
C6D O2D Li2 O1 -125.5(4)
C6D O2D Li2 O4 140.3(3)
Li1 O4 Li2 O2A 174.1(5)
Li1 O4 Li2 O2D 67.1(3)
Li1 O4 Li2 O1 -54.0(4)
C4C O1C Li3 O7 -2.6(7)
C4C O1C Li3 O6 139.8(4)
C4C O1C Li3 O5 -104.6(4)
C4A O1A Li4 O8 121.0(4)
C4A O1A Li4 O10 -122.4(4)
C4A O1A Li4 O3 5.2(6)
